data_4343076
loop_
_publ_author_name
'Camp, Cl\'ement'
'Chatelain, Lucile'
'Mougel, Victor'
'P\'ecaut, Jacques'
'Mazzanti, Marinella'

_publ_section_title
;
 Ferrocene-Based Tetradentate Schiff Bases as Supporting Ligands in
 Uranium Chemistry.
;
_journal_issue 12
_journal_name_full 'Inorganic chemistry'
_journal_page_first 5774
_journal_page_last 5783
_journal_paper_doi 10.1021/acs.inorgchem.5b00467
_journal_volume 54
_journal_year 2015
_chemical_formula_moiety 'C48 H36 Fe2 N4 O4 U, C4 H8 O'
_chemical_formula_sum 'C52 H44 Fe2 N4 O5 U'
_chemical_formula_weight 1154.64
_chemical_name_systematic
; 
  Olex2 1.1 
  (compiled 2011.11.01 svn.r2039, GUI svn.r3906) 
;
_space_group_IT_number 14
_space_group_name_Hall '-P 2yn'
_symmetry_cell_setting monoclinic
_symmetry_space_group_name_Hall '-P 2yn'
_symmetry_space_group_name_H-M 'P 1 21/n 1'
_atom_sites_solution_hydrogens difmap
_atom_sites_solution_primary direct
_atom_sites_solution_secondary difmap
_audit_creation_method SHELXL-97
_cell_angle_alpha 90.00
_cell_angle_beta 107.265(3)
_cell_angle_gamma 90.00
_cell_formula_units_Z 4
_cell_length_a 13.6625(4)
_cell_length_b 14.8238(3)
_cell_length_c 22.5571(5)
_cell_measurement_reflns_used 13949
_cell_measurement_temperature 150(2)
_cell_measurement_theta_max 31.6203
_cell_measurement_theta_min 3.4052
_cell_volume 4362.6(2)
_computing_cell_refinement
;
CrysAlisPro, Agilent Technologies,
Version 1.171.35.15 (release 03-08-2011 CrysAlis171 .NET)
(compiled Aug  3 2011,13:03:54)
;
_computing_data_collection
;
CrysAlisPro, Agilent Technologies,
Version 1.171.35.15 (release 03-08-2011 CrysAlis171 .NET)
(compiled Aug  3 2011,13:03:54)
;
_computing_data_reduction
;
CrysAlisPro, Agilent Technologies,
Version 1.171.35.15 (release 03-08-2011 CrysAlis171 .NET)
(compiled Aug  3 2011,13:03:54)
;
_computing_structure_refinement 'SHELXL-97 (Sheldrick, 1997)'
_computing_structure_solution 'SHELXS-97 (Sheldrick, 1990)'
_diffrn_ambient_temperature 150(2)
_diffrn_detector_area_resol_mean 15.9653
_diffrn_measured_fraction_theta_full 0.987
_diffrn_measured_fraction_theta_max 0.987
_diffrn_measurement_details
;
  1 omega  -43.00   -4.00   0.5000   10.0000
omega____ theta____ kappa____ phi______ frames
    -       -0.7812   57.0000   90.0000 78

  2 omega   -1.00   62.00   0.5000   10.0000
omega____ theta____ kappa____ phi______ frames
    -       -0.7812   57.0000   90.0000 126

  3 omega   21.00  104.00   0.5000   30.0000
omega____ theta____ kappa____ phi______ frames
    -       36.4230 -125.0000 -150.0000 166

  4 omega   73.00  118.00   0.5000   30.0000
omega____ theta____ kappa____ phi______ frames
    -       36.4230  125.0000  -90.0000 90

  5 omega   84.00  114.00   0.5000   30.0000
omega____ theta____ kappa____ phi______ frames
    -       36.4230  125.0000 -180.0000 60

  6 omega  -35.00   72.00   0.5000   30.0000
omega____ theta____ kappa____ phi______ frames
    -       36.4230  -19.0000  150.0000 214

  7 omega -108.00  -75.00   0.5000   30.0000
omega____ theta____ kappa____ phi______ frames
    -      -37.9855 -125.0000  -30.0000 66

  8 omega   40.00   82.00   0.5000   30.0000
omega____ theta____ kappa____ phi______ frames
    -       36.2667  -77.0000  150.0000 84

  9 omega  -25.00   15.00   0.5000   30.0000
omega____ theta____ kappa____ phi______ frames
    -      -37.8292  -99.0000   60.0000 80

;
_diffrn_measurement_device_type 'Xcalibur, Sapphire3'
_diffrn_measurement_method '\w scans'
_diffrn_radiation_monochromator graphite
_diffrn_radiation_source 'fine-focus sealed tube'
_diffrn_radiation_type MoK\a
_diffrn_radiation_wavelength 0.71073
_diffrn_reflns_av_R_equivalents 0.0241
_diffrn_reflns_av_sigmaI/netI 0.0365
_diffrn_reflns_limit_h_max 18
_diffrn_reflns_limit_h_min -19
_diffrn_reflns_limit_k_max 21
_diffrn_reflns_limit_k_min -17
_diffrn_reflns_limit_l_max 32
_diffrn_reflns_limit_l_min -32
_diffrn_reflns_number 30553
_diffrn_reflns_theta_full 30.45
_diffrn_reflns_theta_max 30.51
_diffrn_reflns_theta_min 3.41
_exptl_absorpt_coefficient_mu 4.414
_exptl_absorpt_correction_T_max 0.4783
_exptl_absorpt_correction_T_min 0.1362
_exptl_absorpt_correction_type analytical
_exptl_absorpt_process_details
;
CrysAlisPro, Agilent Technologies,
Version 1.171.35.15 (release 03-08-2011 CrysAlis171 .NET)
(compiled Aug  3 2011,13:03:54)
Analytical numeric absorption correction using a multifaceted crystal
            model based on expressions derived by R.C. Clark & J.S. Reid.
(Clark, R. C. & Reid, J. S. (1995). Acta Cryst. A51, 887-897)
;
_exptl_crystal_colour red
_exptl_crystal_density_diffrn 1.758
_exptl_crystal_density_method 'not measured'
_exptl_crystal_description 'long block'
_exptl_crystal_F_000 2272
_exptl_crystal_size_max 0.75
_exptl_crystal_size_mid 0.39
_exptl_crystal_size_min 0.20
_refine_diff_density_max 2.524
_refine_diff_density_min -1.536
_refine_diff_density_rms 0.128
_refine_ls_extinction_method none
_refine_ls_goodness_of_fit_ref 1.083
_refine_ls_hydrogen_treatment mixed
_refine_ls_matrix_type full
_refine_ls_number_parameters 731
_refine_ls_number_reflns 13159
_refine_ls_number_restraints 1
_refine_ls_restrained_S_all 1.083
_refine_ls_R_factor_all 0.0443
_refine_ls_R_factor_gt 0.0355
_refine_ls_shift/su_max 0.006
_refine_ls_shift/su_mean 0.001
_refine_ls_structure_factor_coef Fsqd
_refine_ls_weighting_details 'calc w=1/[\s^2^(Fo^2^)+(0.0307P)^2^+8.1056P] where P=(Fo^2^+2Fc^2^)/3'
_refine_ls_weighting_scheme calc
_refine_ls_wR_factor_gt 0.0763
_refine_ls_wR_factor_ref 0.0802
_reflns_number_gt 11450
_reflns_number_total 13159
_reflns_threshold_expression >2sigma(I)
_cod_data_source_file ic5b00467_si_002.cif
_cod_data_source_block 3
_cod_depositor_comments 'Adding full bibliography for 4343074--4343078.cif.'
_cod_original_cell_volume 4362.62(19)
_cod_original_sg_symbol_H-M 'P 21/n'
_cod_database_code 4343076

loop_
_symmetry_equiv_pos_as_xyz
'x, y, z'
'-x+1/2, y+1/2, -z+1/2'
'-x, -y, -z'
'x-1/2, -y-1/2, z-1/2'

loop_
_atom_site_label
_atom_site_type_symbol
_atom_site_fract_x
_atom_site_fract_y
_atom_site_fract_z
_atom_site_U_iso_or_equiv
_atom_site_adp_type
_atom_site_occupancy
_atom_site_symmetry_multiplicity
_atom_site_calc_flag
_atom_site_refinement_flags
_atom_site_disorder_assembly
_atom_site_disorder_group
U1 U 1.005405(9) 0.554739(8) 0.760901(5) 0.01637(4) Uani 1 1 d . . .
Fe1 Fe 0.93066(4) 0.74298(4) 0.60849(2) 0.02593(11) Uani 1 1 d . . .
O1 O 1.17166(18) 0.52096(17) 0.79870(10) 0.0222(5) Uani 1 1 d . . .
O2 O 1.05608(18) 0.65714(16) 0.83583(10) 0.0210(5) Uani 1 1 d . . .
N1 N 1.1180(2) 0.6634(2) 0.71304(12) 0.0233(6) Uani 1 1 d . . .
N2 N 0.8968(2) 0.7063(2) 0.73256(12) 0.0220(6) Uani 1 1 d . . .
C1 C 1.0782(3) 0.7085(3) 0.65447(15) 0.0266(8) Uani 1 1 d . . .
C2 C 1.0452(3) 0.6628(3) 0.59621(16) 0.0298(8) Uani 1 1 d . . .
H2 H 1.041(3) 0.598(3) 0.5914(18) 0.023(10) Uiso 1 1 d . . .
C3 C 1.0179(3) 0.7300(3) 0.54947(17) 0.0363(10) Uani 1 1 d . . .
H3 H 0.995(4) 0.718(3) 0.507(2) 0.040(13) Uiso 1 1 d . . .
C4 C 1.0328(3) 0.8154(3) 0.57762(19) 0.0395(11) Uani 1 1 d . . .
H4 H 1.018(3) 0.869(3) 0.560(2) 0.030(11) Uiso 1 1 d . . .
C5 C 1.0708(3) 0.8028(3) 0.64334(18) 0.0336(9) Uani 1 1 d . . .
H5 H 1.083(3) 0.850(3) 0.670(2) 0.033(12) Uiso 1 1 d . . .
C6 C 0.8475(3) 0.7257(3) 0.66906(15) 0.0249(7) Uani 1 1 d . . .
C7 C 0.8179(3) 0.6615(3) 0.62004(16) 0.0242(7) Uani 1 1 d . . .
H7 H 0.818(3) 0.606(3) 0.6256(17) 0.020(10) Uiso 1 1 d . . .
C8 C 0.7823(3) 0.7086(3) 0.56304(17) 0.0300(8) Uani 1 1 d . . .
H8 H 0.761(3) 0.680(3) 0.523(2) 0.036(12) Uiso 1 1 d . . .
C9 C 0.7899(3) 0.8025(3) 0.57640(18) 0.0355(9) Uani 1 1 d . . .
H9 H 0.778(4) 0.855(4) 0.547(2) 0.048(14) Uiso 1 1 d . . .
C10 C 0.8308(3) 0.8137(3) 0.64175(18) 0.0324(9) Uani 1 1 d . . .
H10 H 0.849(3) 0.867(3) 0.6616(19) 0.027(11) Uiso 1 1 d . . .
C11 C 1.2087(3) 0.6898(3) 0.74414(16) 0.0288(8) Uani 1 1 d . . .
H11 H 1.241(3) 0.742(3) 0.7316(19) 0.030(11) Uiso 1 1 d . . .
C12 C 1.2749(3) 0.6512(3) 0.80104(15) 0.0256(7) Uani 1 1 d . . .
C13 C 1.3662(3) 0.6976(3) 0.83056(17) 0.0319(9) Uani 1 1 d . . .
H13 H 1.375(3) 0.755(3) 0.814(2) 0.034(12) Uiso 1 1 d . . .
C14 C 1.4359(3) 0.6646(3) 0.88341(18) 0.0345(9) Uani 1 1 d . . .
H14 H 1.491(3) 0.696(3) 0.902(2) 0.032(12) Uiso 1 1 d . . .
C15 C 1.4172(3) 0.5825(3) 0.90633(17) 0.0307(8) Uani 1 1 d . . .
H15 H 1.462(4) 0.561(3) 0.942(2) 0.038(13) Uiso 1 1 d . . .
C16 C 1.3295(3) 0.5332(3) 0.87797(16) 0.0268(8) Uani 1 1 d . . .
H16 H 1.316(3) 0.478(3) 0.8939(19) 0.025(10) Uiso 1 1 d . . .
C17 C 1.2555(3) 0.5676(3) 0.82500(15) 0.0222(7) Uani 1 1 d . . .
C18 C 0.8808(3) 0.7643(3) 0.77126(16) 0.0240(7) Uani 1 1 d . . .
H18 H 0.828(3) 0.809(3) 0.7561(17) 0.021(10) Uiso 1 1 d . . .
C19 C 0.9325(3) 0.7700(2) 0.83753(16) 0.0233(7) Uani 1 1 d . . .
C20 C 0.8978(3) 0.8351(3) 0.87172(17) 0.0279(7) Uani 1 1 d . . .
H20 H 0.840(3) 0.868(3) 0.8528(19) 0.031(12) Uiso 1 1 d . . .
C21 C 0.9469(3) 0.8488(3) 0.93374(19) 0.0326(9) Uani 1 1 d . . .
H21 H 0.924(3) 0.886(3) 0.954(2) 0.031(12) Uiso 1 1 d . . .
C22 C 1.0340(3) 0.7983(3) 0.96239(17) 0.0314(8) Uani 1 1 d . . .
H22 H 1.065(3) 0.805(3) 1.0042(19) 0.028(11) Uiso 1 1 d . . .
C23 C 1.0711(3) 0.7348(3) 0.92951(16) 0.0269(7) Uani 1 1 d . . .
H23 H 1.127(3) 0.702(3) 0.9474(16) 0.014(9) Uiso 1 1 d . . .
C24 C 1.0204(3) 0.7180(2) 0.86679(15) 0.0202(6) Uani 1 1 d . . .
Fe2 Fe 1.09507(4) 0.35994(3) 0.909924(19) 0.01826(9) Uani 1 1 d . . .
O31 O 0.98421(18) 0.49674(17) 0.66696(10) 0.0220(5) Uani 1 1 d . . .
O32 O 0.83727(18) 0.52322(17) 0.73078(10) 0.0214(5) Uani 1 1 d . . .
N31 N 1.0074(2) 0.37578(19) 0.76476(12) 0.0175(5) Uani 1 1 d . . .
N32 N 0.9403(2) 0.50672(19) 0.85694(12) 0.0182(5) Uani 1 1 d . . .
C31 C 1.0589(3) 0.3242(2) 0.81891(14) 0.0205(6) Uani 1 1 d . . .
C32 C 1.1675(3) 0.3253(3) 0.84594(15) 0.0225(7) Uani 1 1 d . . .
H32 H 1.210(3) 0.361(3) 0.8332(17) 0.020(10) Uiso 1 1 d . . .
C33 C 1.1918(3) 0.2619(3) 0.89553(15) 0.0278(8) Uani 1 1 d . . .
H33 H 1.251(3) 0.248(3) 0.9178(18) 0.023(10) Uiso 1 1 d . . .
C34 C 1.0999(3) 0.2234(3) 0.89979(16) 0.0281(8) Uani 1 1 d . . .
H34 H 1.093(4) 0.186(3) 0.927(2) 0.043(13) Uiso 1 1 d . . .
C35 C 1.0161(3) 0.2617(2) 0.85228(15) 0.0239(7) Uani 1 1 d . . .
H35 H 0.948(3) 0.251(3) 0.8449(17) 0.017(9) Uiso 1 1 d . . .
C36 C 1.0133(3) 0.4734(2) 0.91144(14) 0.0189(6) Uani 1 1 d . . .
C37 C 1.1200(3) 0.4938(2) 0.92993(14) 0.0195(6) Uani 1 1 d . . .
H37 H 1.155(3) 0.535(3) 0.9083(19) 0.025(11) Uiso 1 1 d . . .
C38 C 1.1679(3) 0.4410(2) 0.98338(15) 0.0224(7) Uani 1 1 d . . .
H38 H 1.239(3) 0.439(2) 1.0050(17) 0.014(9) Uiso 1 1 d . . .
C39 C 1.0915(3) 0.3879(3) 0.99812(15) 0.0241(7) Uani 1 1 d . . .
H39 H 1.103(3) 0.351(3) 1.0312(19) 0.028(11) Uiso 1 1 d . . .
C40 C 0.9955(3) 0.4078(3) 0.95392(15) 0.0228(7) Uani 1 1 d . . .
H40 H 0.937(3) 0.385(3) 0.9506(19) 0.033(12) Uiso 1 1 d . . .
C41 C 0.9496(3) 0.3260(2) 0.72052(15) 0.0205(6) Uani 1 1 d . . .
H41 H 0.938(3) 0.266(3) 0.7291(17) 0.020(10) Uiso 1 1 d . . .
C42 C 0.9017(2) 0.3531(2) 0.65688(14) 0.0197(6) Uani 1 1 d . . .
C43 C 0.8387(3) 0.2894(3) 0.61756(16) 0.0241(7) Uani 1 1 d . . .
H43 H 0.830(3) 0.236(3) 0.635(2) 0.031(12) Uiso 1 1 d . . .
C44 C 0.7974(3) 0.3053(3) 0.55497(16) 0.0279(8) Uani 1 1 d . . .
H44 H 0.759(3) 0.263(3) 0.532(2) 0.038(12) Uiso 1 1 d . . .
C45 C 0.8196(3) 0.3857(3) 0.53037(15) 0.0277(8) Uani 1 1 d . . .
H45 H 0.795(3) 0.396(3) 0.488(2) 0.030(11) Uiso 1 1 d . . .
C46 C 0.8818(3) 0.4498(3) 0.56747(15) 0.0254(7) Uani 1 1 d . . .
H46 H 0.901(3) 0.501(3) 0.5512(17) 0.019(10) Uiso 1 1 d . . .
C47 C 0.9243(2) 0.4353(2) 0.63181(14) 0.0198(6) Uani 1 1 d . . .
C48 C 0.8473(3) 0.5117(2) 0.85999(15) 0.0203(6) Uani 1 1 d . . .
H48 H 0.835(3) 0.503(3) 0.8974(18) 0.021(10) Uiso 1 1 d . . .
C49 C 0.7560(3) 0.5343(2) 0.81035(15) 0.0210(6) Uani 1 1 d . . .
C50 C 0.6638(3) 0.5467(3) 0.82549(18) 0.0261(7) Uani 1 1 d . . .
H50 H 0.659(4) 0.549(3) 0.869(2) 0.037(13) Uiso 1 1 d . . .
C51 C 0.5721(3) 0.5615(3) 0.7808(2) 0.0303(8) Uani 1 1 d . . .
H51 H 0.514(3) 0.571(3) 0.7925(19) 0.025(11) Uiso 1 1 d . . .
C52 C 0.5706(3) 0.5633(3) 0.7188(2) 0.0308(8) Uani 1 1 d . . .
H52 H 0.514(4) 0.574(3) 0.689(2) 0.036(12) Uiso 1 1 d . . .
C53 C 0.6589(3) 0.5519(3) 0.70184(17) 0.0260(7) Uani 1 1 d . . .
H53 H 0.657(3) 0.554(3) 0.661(2) 0.027(11) Uiso 1 1 d . . .
C54 C 0.7540(3) 0.5368(2) 0.74712(15) 0.0192(6) Uani 1 1 d . . .
O61 O 0.7505(5) 0.5655(4) 0.4318(3) 0.0986(17) Uani 1 1 d . A .
C61 C 0.6662(5) 0.5269(8) 0.3886(3) 0.109(4) Uani 1 1 d U . .
H61A H 0.6089 0.5705 0.3757 0.131 Uiso 0.64(2) 1 calc PR A 1
H61B H 0.6425 0.4726 0.4060 0.131 Uiso 0.64(2) 1 calc PR A 1
H61C H 0.6019 0.5391 0.3991 0.131 Uiso 0.36(2) 1 calc PR A 2
H61D H 0.6747 0.4610 0.3853 0.131 Uiso 0.36(2) 1 calc PR A 2
C62 C 0.7049(9) 0.5022(11) 0.3346(5) 0.081(6) Uani 0.64(2) 1 d P A 1
H62A H 0.7455 0.4458 0.3427 0.097 Uiso 0.64(2) 1 calc PR A 1
H62B H 0.6478 0.4955 0.2957 0.097 Uiso 0.64(2) 1 calc PR A 1
C62A C 0.668(2) 0.583(3) 0.3205(12) 0.151(18) Uani 0.36(2) 1 d PU A 2
H62C H 0.6307 0.5500 0.2824 0.182 Uiso 0.36(2) 1 calc PR A 2
H62D H 0.6430 0.6459 0.3186 0.182 Uiso 0.36(2) 1 calc PR A 2
C63 C 0.7674(7) 0.5783(8) 0.3320(4) 0.114(3) Uani 1 1 d . . .
H63A H 0.7259 0.6277 0.3072 0.137 Uiso 0.64(2) 1 calc PR A 1
H63B H 0.8224 0.5618 0.3137 0.137 Uiso 0.64(2) 1 calc PR A 1
H63C H 0.7908 0.6198 0.3046 0.137 Uiso 0.36(2) 1 calc PR A 2
H63D H 0.7886 0.5162 0.3254 0.137 Uiso 0.36(2) 1 calc PR A 2
C64 C 0.8115(7) 0.6058(8) 0.3993(4) 0.113(3) Uani 1 1 d . A .
H64A H 0.8833 0.5848 0.4158 0.136 Uiso 1 1 calc R . .
H64B H 0.8103 0.6722 0.4034 0.136 Uiso 1 1 calc R . .

loop_
_atom_site_aniso_label
_atom_site_aniso_U_11
_atom_site_aniso_U_22
_atom_site_aniso_U_33
_atom_site_aniso_U_23
_atom_site_aniso_U_13
_atom_site_aniso_U_12
U1 0.01784(6) 0.01477(6) 0.01441(5) -0.00005(4) 0.00156(4) -0.00125(5)
Fe1 0.0274(3) 0.0246(3) 0.0199(2) 0.00687(19) -0.00194(18) -0.0064(2)
O1 0.0203(11) 0.0237(13) 0.0196(10) 0.0011(9) 0.0013(9) -0.0009(10)
O2 0.0233(12) 0.0166(12) 0.0200(10) 0.0001(9) 0.0015(9) 0.0004(10)
N1 0.0234(14) 0.0258(16) 0.0187(12) 0.0042(11) 0.0031(10) -0.0035(12)
N2 0.0232(14) 0.0189(14) 0.0203(12) 0.0030(11) 0.0010(10) -0.0031(12)
C1 0.0239(17) 0.033(2) 0.0198(15) 0.0079(14) 0.0017(13) -0.0085(15)
C2 0.0272(18) 0.038(2) 0.0219(15) 0.0061(15) 0.0036(13) -0.0063(17)
C3 0.033(2) 0.050(3) 0.0219(16) 0.0106(17) 0.0022(15) -0.0131(19)
C4 0.037(2) 0.042(3) 0.0313(19) 0.0190(19) -0.0018(16) -0.015(2)
C5 0.034(2) 0.031(2) 0.0285(18) 0.0071(16) -0.0020(15) -0.0145(18)
C6 0.0246(17) 0.0211(17) 0.0232(15) 0.0051(13) -0.0019(13) -0.0004(14)
C7 0.0215(16) 0.0234(18) 0.0241(15) 0.0010(14) 0.0012(12) -0.0035(14)
C8 0.0256(18) 0.036(2) 0.0223(16) 0.0031(15) -0.0017(13) -0.0030(16)
C9 0.038(2) 0.031(2) 0.0289(18) 0.0097(16) -0.0033(16) 0.0008(18)
C10 0.039(2) 0.0198(19) 0.0298(18) 0.0052(15) -0.0024(16) 0.0012(17)
C11 0.0257(18) 0.035(2) 0.0236(16) 0.0066(15) 0.0045(13) -0.0080(16)
C12 0.0197(16) 0.034(2) 0.0213(15) 0.0018(14) 0.0026(12) -0.0050(15)
C13 0.0248(18) 0.039(2) 0.0285(17) 0.0037(16) 0.0031(14) -0.0097(17)
C14 0.0219(18) 0.050(3) 0.0276(17) -0.0045(18) 0.0009(14) -0.0092(18)
C15 0.0205(17) 0.045(2) 0.0216(16) -0.0010(16) -0.0017(13) 0.0017(17)
C16 0.0219(17) 0.033(2) 0.0226(15) 0.0007(14) 0.0019(13) 0.0035(15)
C17 0.0176(15) 0.0299(19) 0.0183(14) -0.0003(13) 0.0041(12) 0.0005(14)
C18 0.0229(16) 0.0198(17) 0.0267(16) 0.0006(13) 0.0033(13) 0.0009(14)
C19 0.0240(16) 0.0192(17) 0.0249(15) -0.0016(13) 0.0046(13) -0.0015(14)
C20 0.0263(18) 0.0239(19) 0.0324(18) -0.0034(15) 0.0071(14) -0.0003(15)
C21 0.038(2) 0.028(2) 0.0333(19) -0.0108(16) 0.0122(16) -0.0015(17)
C22 0.037(2) 0.032(2) 0.0225(16) -0.0082(15) 0.0052(15) -0.0038(17)
C23 0.0262(18) 0.0229(19) 0.0253(16) -0.0058(14) -0.0017(13) -0.0016(15)
C24 0.0234(16) 0.0153(15) 0.0205(14) 0.0001(12) 0.0045(12) -0.0056(13)
Fe2 0.0232(2) 0.0157(2) 0.01371(18) -0.00072(16) 0.00210(16) 0.00295(18)
O31 0.0247(12) 0.0222(13) 0.0177(10) -0.0015(9) 0.0040(9) -0.0012(10)
O32 0.0214(11) 0.0210(12) 0.0192(10) 0.0013(9) 0.0021(9) -0.0014(10)
N31 0.0197(13) 0.0116(12) 0.0187(12) -0.0019(10) 0.0020(10) 0.0025(10)
N32 0.0207(13) 0.0134(13) 0.0185(12) 0.0019(10) 0.0029(10) 0.0013(11)
C31 0.0289(17) 0.0150(15) 0.0156(13) -0.0031(11) 0.0033(12) 0.0027(13)
C32 0.0271(17) 0.0212(17) 0.0176(14) -0.0025(12) 0.0040(12) 0.0064(14)
C33 0.034(2) 0.0261(19) 0.0177(14) -0.0031(13) -0.0010(14) 0.0153(16)
C34 0.045(2) 0.0156(16) 0.0192(15) 0.0024(13) 0.0026(15) 0.0055(16)
C35 0.0327(19) 0.0145(16) 0.0201(14) -0.0006(12) 0.0009(13) 0.0009(14)
C36 0.0242(16) 0.0153(15) 0.0167(13) -0.0016(11) 0.0055(12) 0.0024(13)
C37 0.0226(16) 0.0166(16) 0.0162(13) -0.0023(12) 0.0012(11) 0.0012(13)
C38 0.0255(17) 0.0215(17) 0.0164(13) -0.0012(12) 0.0004(12) 0.0050(14)
C39 0.0313(18) 0.0241(18) 0.0159(14) -0.0017(13) 0.0055(13) 0.0031(15)
C40 0.0272(18) 0.0221(18) 0.0193(14) -0.0029(13) 0.0071(13) -0.0009(14)
C41 0.0184(15) 0.0193(17) 0.0240(15) 0.0021(13) 0.0067(12) 0.0045(13)
C42 0.0193(15) 0.0213(17) 0.0174(13) -0.0007(12) 0.0036(11) 0.0026(13)
C43 0.0263(17) 0.0208(18) 0.0220(15) -0.0023(13) 0.0023(13) -0.0001(14)
C44 0.0256(18) 0.031(2) 0.0216(15) -0.0068(14) -0.0019(13) -0.0018(16)
C45 0.0297(18) 0.034(2) 0.0159(14) -0.0029(14) 0.0007(13) -0.0003(16)
C46 0.0302(18) 0.0262(19) 0.0175(14) 0.0006(13) 0.0036(13) -0.0012(15)
C47 0.0188(14) 0.0215(17) 0.0186(13) -0.0026(12) 0.0049(11) 0.0008(13)
C48 0.0248(16) 0.0155(16) 0.0200(14) -0.0017(12) 0.0057(12) -0.0013(13)
C49 0.0208(15) 0.0156(16) 0.0255(15) -0.0017(12) 0.0051(12) 0.0001(12)
C50 0.0260(17) 0.0215(18) 0.0310(18) -0.0014(14) 0.0087(14) 0.0010(14)
C51 0.0229(17) 0.0233(19) 0.045(2) 0.0022(16) 0.0103(16) 0.0038(15)
C52 0.0221(17) 0.0230(19) 0.041(2) 0.0077(16) 0.0003(15) 0.0024(15)
C53 0.0225(16) 0.0238(18) 0.0270(17) 0.0047(14) 0.0003(13) -0.0030(14)
C54 0.0209(15) 0.0106(14) 0.0241(14) 0.0013(11) 0.0035(12) 0.0013(12)
O61 0.117(5) 0.093(4) 0.080(3) 0.003(3) 0.022(3) -0.023(3)
C61 0.055(4) 0.225(11) 0.041(3) 0.017(4) 0.004(3) -0.052(5)
C62 0.068(7) 0.118(13) 0.057(6) -0.038(7) 0.020(5) -0.061(8)
C62A 0.094(18) 0.18(3) 0.123(17) 0.10(2) -0.055(14) -0.09(2)
C63 0.108(7) 0.169(10) 0.083(5) -0.027(6) 0.054(5) -0.045(7)
C64 0.117(7) 0.154(9) 0.072(5) -0.011(5) 0.032(5) -0.050(7)

loop_
_atom_type_symbol
_atom_type_description
_atom_type_scat_dispersion_real
_atom_type_scat_dispersion_imag
_atom_type_scat_source
C C 0.0033 0.0016 'International Tables Vol C Tables 4.2.6.8 and 6.1.1.4'
H H 0.0000 0.0000 'International Tables Vol C Tables 4.2.6.8 and 6.1.1.4'
N N 0.0061 0.0033 'International Tables Vol C Tables 4.2.6.8 and 6.1.1.4'
O O 0.0106 0.0060 'International Tables Vol C Tables 4.2.6.8 and 6.1.1.4'
Fe Fe 0.3463 0.8444 'International Tables Vol C Tables 4.2.6.8 and 6.1.1.4'
U U -9.6767 9.6646 'International Tables Vol C Tables 4.2.6.8 and 6.1.1.4'

loop_
_exptl_crystal_face_index_h
_exptl_crystal_face_index_k
_exptl_crystal_face_index_l
_exptl_crystal_face_perp_dist
_exptl_oxdiff_crystal_face_indexfrac_h
_exptl_oxdiff_crystal_face_indexfrac_k
_exptl_oxdiff_crystal_face_indexfrac_l
_exptl_oxdiff_crystal_face_x
_exptl_oxdiff_crystal_face_y
_exptl_oxdiff_crystal_face_z
1 3 0 0.0899 0.9977 2.9957 0.0007 -0.1427 0.0554 0.0020
1 -1 0 0.1461 0.9993 -0.9979 -0.0007 0.0482 0.0539 0.0048
1 0 -2 0.3400 0.9971 0.0021 -1.9956 0.0013 0.0393 -0.0598
-1 0 0 0.1511 -0.9982 -0.0004 -0.0026 -0.0004 -0.0542 -0.0042
-1 0 1 0.2844 -0.9977 -0.0012 0.9965 -0.0008 -0.0468 0.0278
0 0 -1 0.3569 -0.0009 0.0006 -0.9987 0.0004 -0.0075 -0.0320
0 0 1 0.3282 0.0009 -0.0006 0.9987 -0.0004 0.0075 0.0320
-1 -3 0 0.1057 -0.9977 -2.9957 -0.0007 0.1427 -0.0554 -0.0020

loop_
_geom_angle_atom_site_label_1
_geom_angle_atom_site_label_2
_geom_angle_atom_site_label_3
_geom_angle
O2 U1 O31 155.62(9)
O2 U1 O1 79.10(9)
O31 U1 O1 96.15(9)
O2 U1 O32 115.61(9)
O31 U1 O32 78.40(9)
O1 U1 O32 154.57(10)
O2 U1 N31 131.26(8)
O31 U1 N31 69.03(8)
O1 U1 N31 76.36(9)
O32 U1 N31 78.53(9)
O2 U1 N2 68.42(8)
O31 U1 N2 101.05(9)
O1 U1 N2 135.37(9)
O32 U1 N2 69.86(9)
N31 U1 N2 148.26(9)
O2 U1 N1 78.96(9)
O31 U1 N1 77.02(9)
O1 U1 N1 69.30(9)
O32 U1 N1 131.69(8)
N31 U1 N1 128.00(9)
N2 U1 N1 74.95(9)
O2 U1 N32 70.67(9)
O31 U1 N32 133.55(9)
O1 U1 N32 100.16(8)
O32 U1 N32 68.44(8)
N31 U1 N32 73.12(8)
N2 U1 N32 97.10(9)
N1 U1 N32 149.34(9)
C10 Fe1 C7 69.02(17)
C10 Fe1 C6 41.19(15)
C7 Fe1 C6 40.95(14)
C10 Fe1 C1 127.72(15)
C7 Fe1 C1 117.27(15)
C6 Fe1 C1 106.95(13)
C10 Fe1 C4 117.2(2)
C7 Fe1 C4 167.68(16)
C6 Fe1 C4 150.41(18)
C1 Fe1 C4 68.43(16)
C10 Fe1 C3 151.01(17)
C7 Fe1 C3 129.67(17)
C6 Fe1 C3 167.30(18)
C1 Fe1 C3 68.15(15)
C4 Fe1 C3 40.23(19)
C10 Fe1 C5 106.80(19)
C7 Fe1 C5 150.11(14)
C6 Fe1 C5 116.23(16)
C1 Fe1 C5 40.64(16)
C4 Fe1 C5 41.00(15)
C3 Fe1 C5 68.30(18)
C10 Fe1 C9 40.87(16)
C7 Fe1 C9 68.43(17)
C6 Fe1 C9 68.77(16)
C1 Fe1 C9 166.59(17)
C4 Fe1 C9 108.62(18)
C3 Fe1 C9 118.67(17)
C5 Fe1 C9 128.68(19)
C10 Fe1 C8 68.87(17)
C7 Fe1 C8 40.63(14)
C6 Fe1 C8 68.77(15)
C1 Fe1 C8 151.09(17)
C4 Fe1 C8 129.52(15)
C3 Fe1 C8 109.46(16)
C5 Fe1 C8 167.55(17)
C9 Fe1 C8 40.65(17)
C10 Fe1 C2 166.58(14)
C7 Fe1 C2 108.12(17)
C6 Fe1 C2 128.23(15)
C1 Fe1 C2 40.88(15)
C4 Fe1 C2 68.41(19)
C3 Fe1 C2 40.56(16)
C5 Fe1 C2 68.76(18)
C9 Fe1 C2 151.54(16)
C8 Fe1 C2 118.09(17)
C17 O1 U1 134.7(2)
C24 O2 U1 142.0(2)
C11 N1 C1 113.5(3)
C11 N1 U1 122.6(2)
C1 N1 U1 123.2(2)
C18 N2 C6 115.0(3)
C18 N2 U1 126.5(2)
C6 N2 U1 118.5(2)
C5 C1 C2 108.6(3)
C5 C1 N1 127.6(3)
C2 C1 N1 123.8(4)
C5 C1 Fe1 69.8(2)
C2 C1 Fe1 69.9(2)
N1 C1 Fe1 129.2(2)
C3 C2 C1 107.0(4)
C3 C2 Fe1 69.5(3)
C1 C2 Fe1 69.3(2)
C4 C3 C2 109.1(4)
C4 C3 Fe1 69.8(3)
C2 C3 Fe1 69.9(2)
C3 C4 C5 108.1(4)
C3 C4 Fe1 70.0(2)
C5 C4 Fe1 69.6(2)
C1 C5 C4 107.3(4)
C1 C5 Fe1 69.5(2)
C4 C5 Fe1 69.4(2)
N2 C6 C7 126.0(3)
N2 C6 C10 125.9(3)
C7 C6 C10 107.6(3)
N2 C6 Fe1 120.7(2)
C7 C6 Fe1 69.5(2)
C10 C6 Fe1 69.3(2)
C8 C7 C6 108.5(4)
C8 C7 Fe1 70.1(2)
C6 C7 Fe1 69.6(2)
C7 C8 C9 107.8(3)
C7 C8 Fe1 69.2(2)
C9 C8 Fe1 69.6(2)
C8 C9 C10 108.4(3)
C8 C9 Fe1 69.8(2)
C10 C9 Fe1 69.1(2)
C9 C10 C6 107.6(4)
C9 C10 Fe1 70.0(3)
C6 C10 Fe1 69.5(2)
N1 C11 C12 127.4(4)
C13 C12 C17 119.3(3)
C13 C12 C11 117.3(4)
C17 C12 C11 123.2(3)
C14 C13 C12 121.7(4)
C13 C14 C15 118.8(4)
C14 C15 C16 121.6(4)
C15 C16 C17 120.3(4)
O1 C17 C12 121.7(3)
O1 C17 C16 120.0(3)
C12 C17 C16 118.2(3)
N2 C18 C19 127.4(3)
C20 C19 C24 119.8(3)
C20 C19 C18 117.7(3)
C24 C19 C18 122.3(3)
C21 C20 C19 121.2(4)
C20 C21 C22 119.0(4)
C23 C22 C21 121.1(3)
C22 C23 C24 120.7(4)
O2 C24 C23 120.4(3)
O2 C24 C19 121.4(3)
C23 C24 C19 118.2(3)
C36 Fe2 C31 105.28(13)
C36 Fe2 C40 41.41(14)
C31 Fe2 C40 125.86(14)
C36 Fe2 C35 114.49(14)
C31 Fe2 C35 40.97(14)
C40 Fe2 C35 104.87(16)
C36 Fe2 C34 149.58(16)
C31 Fe2 C34 68.56(14)
C40 Fe2 C34 116.71(17)
C35 Fe2 C34 41.17(14)
C36 Fe2 C37 41.01(13)
C31 Fe2 C37 116.82(13)
C40 Fe2 C37 69.19(15)
C35 Fe2 C37 149.19(13)
C34 Fe2 C37 168.65(15)
C36 Fe2 C32 127.32(14)
C31 Fe2 C32 40.98(14)
C40 Fe2 C32 165.11(14)
C35 Fe2 C32 69.21(16)
C34 Fe2 C32 68.44(16)
C37 Fe2 C32 108.47(15)
C36 Fe2 C39 69.09(14)
C31 Fe2 C39 164.80(15)
C40 Fe2 C39 40.82(14)
C35 Fe2 C39 127.21(16)
C34 Fe2 C39 108.71(15)
C37 Fe2 C39 68.82(14)
C32 Fe2 C39 153.34(14)
C36 Fe2 C38 68.72(13)
C31 Fe2 C38 152.00(15)
C40 Fe2 C38 68.62(15)
C35 Fe2 C38 166.91(14)
C34 Fe2 C38 130.41(14)
C37 Fe2 C38 40.72(13)
C32 Fe2 C38 119.86(15)
C39 Fe2 C38 40.65(15)
C36 Fe2 C33 167.01(15)
C31 Fe2 C33 68.34(13)
C40 Fe2 C33 151.47(16)
C35 Fe2 C33 68.70(16)
C34 Fe2 C33 40.22(17)
C37 Fe2 C33 130.54(16)
C32 Fe2 C33 40.62(14)
C39 Fe2 C33 119.92(14)
C38 Fe2 C33 111.23(15)
C47 O31 U1 136.1(2)
C54 O32 U1 141.1(2)
C41 N31 C31 112.5(3)
C41 N31 U1 122.9(2)
C31 N31 U1 123.91(19)
C48 N32 C36 114.9(3)
C48 N32 U1 126.6(2)
C36 N32 U1 118.5(2)
C35 C31 C32 108.7(3)
C35 C31 N31 128.4(3)
C32 C31 N31 122.8(3)
C35 C31 Fe2 69.58(18)
C32 C31 Fe2 69.86(18)
N31 C31 Fe2 129.1(2)
C33 C32 C31 107.4(3)
C33 C32 Fe2 70.1(2)
C31 C32 Fe2 69.16(19)
C34 C33 C32 108.5(3)
C34 C33 Fe2 69.4(2)
C32 C33 Fe2 69.3(2)
C33 C34 C35 108.6(3)
C33 C34 Fe2 70.4(2)
C35 C34 Fe2 69.3(2)
C31 C35 C34 106.9(3)
C31 C35 Fe2 69.45(19)
C34 C35 Fe2 69.6(2)
N32 C36 C37 125.0(3)
N32 C36 C40 126.7(3)
C37 C36 C40 108.0(3)
N32 C36 Fe2 121.5(2)
C37 C36 Fe2 70.11(19)
C40 C36 Fe2 69.7(2)
C38 C37 C36 107.7(3)
C38 C37 Fe2 70.0(2)
C36 C37 Fe2 68.88(19)
C39 C38 C37 108.5(3)
C39 C38 Fe2 69.56(19)
C37 C38 Fe2 69.31(19)
C38 C39 C40 108.0(3)
C38 C39 Fe2 69.79(19)
C40 C39 Fe2 69.14(19)
C39 C40 C36 107.7(3)
C39 C40 Fe2 70.0(2)
C36 C40 Fe2 68.92(19)
N31 C41 C42 126.6(3)
C43 C42 C47 119.5(3)
C43 C42 C41 116.9(3)
C47 C42 C41 123.2(3)
C44 C43 C42 121.4(4)
C43 C44 C45 119.2(3)
C46 C45 C44 121.2(3)
C45 C46 C47 120.7(4)
O31 C47 C46 120.4(3)
O31 C47 C42 121.6(3)
C46 C47 C42 118.0(3)
N32 C48 C49 127.3(3)
C50 C49 C54 119.1(3)
C50 C49 C48 118.0(3)
C54 C49 C48 122.6(3)
C51 C50 C49 121.9(4)
C50 C51 C52 118.6(4)
C53 C52 C51 121.5(4)
C52 C53 C54 120.8(4)
O32 C54 C53 120.6(3)
O32 C54 C49 121.2(3)
C53 C54 C49 118.1(3)
C61 O61 C64 107.9(6)
O61 C61 C62 104.4(6)
O61 C61 C62A 101.1(9)
C62 C61 C62A 46.2(15)
C63 C62 C61 101.5(9)
C63 C62A C61 95.0(14)
C62A C63 C62 56.7(15)
C62A C63 C64 105.4(17)
C62 C63 C64 103.6(8)
O61 C64 C63 106.8(7)

loop_
_geom_bond_atom_site_label_1
_geom_bond_atom_site_label_2
_geom_bond_distance
U1 O2 2.224(2)
U1 O31 2.225(2)
U1 O1 2.233(2)
U1 O32 2.243(2)
U1 N31 2.654(3)
U1 N2 2.664(3)
U1 N1 2.667(3)
U1 N32 2.671(3)
Fe1 C10 2.032(5)
Fe1 C7 2.034(4)
Fe1 C6 2.035(4)
Fe1 C1 2.040(4)
Fe1 C4 2.040(4)
Fe1 C3 2.043(4)
Fe1 C5 2.044(4)
Fe1 C9 2.043(4)
Fe1 C8 2.046(4)
Fe1 C2 2.048(4)
O1 C17 1.319(4)
O2 C24 1.320(4)
N1 C11 1.291(5)
N1 C1 1.436(4)
N2 C18 1.289(5)
N2 C6 1.420(4)
C1 C5 1.418(6)
C1 C2 1.428(5)
C2 C3 1.418(6)
C3 C4 1.404(7)
C4 C5 1.430(5)
C6 C7 1.424(5)
C6 C10 1.431(5)
C7 C8 1.416(5)
C8 C9 1.420(6)
C9 C10 1.423(5)
C11 C12 1.450(5)
C12 C13 1.407(5)
C12 C17 1.409(5)
C13 C14 1.376(5)
C14 C15 1.376(6)
C15 C16 1.386(5)
C16 C17 1.411(5)
C18 C19 1.454(5)
C19 C20 1.403(5)
C19 C24 1.415(5)
C20 C21 1.375(5)
C21 C22 1.392(6)
C22 C23 1.385(5)
C23 C24 1.401(5)
Fe2 C36 2.025(3)
Fe2 C31 2.034(3)
Fe2 C40 2.035(4)
Fe2 C35 2.036(4)
Fe2 C34 2.040(4)
Fe2 C37 2.041(4)
Fe2 C32 2.044(3)
Fe2 C39 2.047(3)
Fe2 C38 2.050(3)
Fe2 C33 2.054(4)
O31 C47 1.320(4)
O32 C54 1.312(4)
N31 C41 1.302(4)
N31 C31 1.436(4)
N32 C48 1.294(4)
N32 C36 1.422(4)
C31 C35 1.424(5)
C31 C32 1.428(5)
C32 C33 1.422(5)
C33 C34 1.408(6)
C34 C35 1.433(5)
C36 C37 1.424(5)
C36 C40 1.435(5)
C37 C38 1.423(4)
C38 C39 1.423(5)
C39 C40 1.423(5)
C41 C42 1.446(4)
C42 C43 1.403(5)
C42 C47 1.416(5)
C43 C44 1.376(5)
C44 C45 1.385(6)
C45 C46 1.379(5)
C46 C47 1.411(5)
C48 C49 1.447(5)
C49 C50 1.413(5)
C49 C54 1.419(5)
C50 C51 1.373(5)
C51 C52 1.393(6)
C52 C53 1.380(6)
C53 C54 1.412(5)
O61 C61 1.392(8)
O61 C64 1.397(9)
C61 C62 1.511(12)
C61 C62A 1.76(2)
C62 C63 1.427(15)
C62A C63 1.30(3)
C63 C64 1.515(11)

loop_
_geom_hbond_atom_site_label_D
_geom_hbond_atom_site_label_H
_geom_hbond_atom_site_label_A
_geom_hbond_distance_DH
_geom_hbond_distance_HA
_geom_hbond_distance_DA
_geom_hbond_angle_DHA
C2 H2 O31 0.96(4) 2.56(4) 3.176(5) 122(3)
C7 H7 O31 0.83(4) 2.72(4) 3.290(5) 127(3)
C7 H7 O32 0.83(4) 2.61(4) 3.181(4) 127(3)
C32 H32 O1 0.90(4) 2.50(4) 3.097(5) 125(3)
C37 H37 O1 0.99(4) 2.56(4) 3.265(4) 128(3)
C37 H37 O2 0.99(4) 2.55(4) 3.167(4) 121(3)
